data_4322189
loop_
_publ_author_name
'Justin K. Brask'
'Tristram Chivers'
'Masood Parvez'
'Glenn P. A. Yap'

_publ_section_title
;
 Assembly of a Heterobimetallic Diazasulfate Cluster via an Li4O4 Ladder
;
_journal_name_full 'Inorganic Chemistry'
_journal_page_first 3594
_journal_page_last 3595
_journal_paper_doi 10.1021/ic9903578
_journal_volume 38
_journal_year 1999
_chemical_formula_sum 'C22 H54 Mg N6 O4 S2'
_chemical_formula_weight 555.14
_chemical_name_systematic
;
 ?
;
_space_group_IT_number 14
_symmetry_cell_setting monoclinic
_symmetry_space_group_name_Hall '-P 2ybc'
_symmetry_space_group_name_H-M 'P 1 21/c 1'
_atom_sites_solution_hydrogens geom
_atom_sites_solution_primary direct
_atom_sites_solution_secondary difmap
_audit_creation_method SHELXL-97
_cell_angle_alpha 90.00
_cell_angle_beta 97.350(4)
_cell_angle_gamma 90.00
_cell_formula_units_Z 4
_cell_length_a 14.914(3)
_cell_length_b 9.321(2)
_cell_length_c 23.219(4)
_cell_measurement_reflns_used 'reflections from 60 data frames'
_cell_measurement_temperature 203(2)
_cell_measurement_theta_max 28.29
_cell_measurement_theta_min 1.47
_cell_volume 3201.2(11)
_computing_cell_refinement 'Bruker SMART'
_computing_data_collection 'Bruker SMART'
_computing_data_reduction 'Bruker SHELXTL'
_computing_molecular_graphics 'Bruker SHELXTL'
_computing_publication_material 'Bruker SHELXTL'
_computing_structure_refinement 'SHELXL-97 (Sheldrick, 1997)'
_computing_structure_solution 'SHELXS-97 (Sheldrick, 1990)'
_diffrn_ambient_temperature 203(2)
_diffrn_measured_fraction_theta_full 0.904
_diffrn_measured_fraction_theta_max 0.904
_diffrn_measurement_device_type 'CCD area detector'
_diffrn_measurement_method 'phi and omega scans'
_diffrn_radiation_monochromator graphite
_diffrn_radiation_source 'fine-focus sealed tube'
_diffrn_radiation_type MoK\a
_diffrn_radiation_wavelength 0.71073
_diffrn_reflns_av_R_equivalents 0.0826
_diffrn_reflns_av_sigmaI/netI 0.1146
_diffrn_reflns_limit_h_max 19
_diffrn_reflns_limit_h_min -20
_diffrn_reflns_limit_k_max 12
_diffrn_reflns_limit_k_min 0
_diffrn_reflns_limit_l_max 31
_diffrn_reflns_limit_l_min 0
_diffrn_reflns_number 20504
_diffrn_reflns_theta_full 28.77
_diffrn_reflns_theta_max 28.77
_diffrn_reflns_theta_min 1.77
_diffrn_standards_decay_% <1
_diffrn_standards_number '50 standard frames at start and end'
_exptl_absorpt_coefficient_mu 0.220
_exptl_absorpt_correction_T_max 0.928076
_exptl_absorpt_correction_T_min 0.563617
_exptl_absorpt_correction_type multi-scan
_exptl_absorpt_process_details 'Blessing, Acta Cryst. (1995) A51 33-38.'
_exptl_crystal_colour colourless
_exptl_crystal_density_diffrn 1.152
_exptl_crystal_density_method 'not measured'
_exptl_crystal_description block
_exptl_crystal_F_000 1216
_exptl_crystal_size_max 0.3
_exptl_crystal_size_mid 0.2
_exptl_crystal_size_min 0.2
_refine_diff_density_max 0.842
_refine_diff_density_min -0.756
_refine_diff_density_rms 0.073
_refine_ls_extinction_method none
_refine_ls_goodness_of_fit_ref 1.036
_refine_ls_hydrogen_treatment mixed
_refine_ls_matrix_type full
_refine_ls_number_parameters 316
_refine_ls_number_reflns 7541
_refine_ls_number_restraints 0
_refine_ls_restrained_S_all 1.036
_refine_ls_R_factor_all 0.1305
_refine_ls_R_factor_gt 0.0645
_refine_ls_shift/su_max 0.192
_refine_ls_shift/su_mean 0.007
_refine_ls_structure_factor_coef Fsqd
_refine_ls_weighting_details 'calc w=1/[\s^2^(Fo^2^)+(0.0700P)^2^+0.0000P] where P=(Fo^2^+2Fc^2^)/3'
_refine_ls_weighting_scheme calc
_refine_ls_wR_factor_gt 0.1514
_refine_ls_wR_factor_ref 0.1626
_reflns_number_gt 3560
_reflns_number_total 7541
_reflns_threshold_expression >2sigma(I)
_cod_data_source_file ic9903578_1.cif
_cod_data_source_block tc012(4)
_cod_original_cell_volume 3201.3(9)
_cod_database_code 4322189

loop_
_symmetry_equiv_pos_as_xyz
'x, y, z'
'-x, y+1/2, -z+1/2'
'-x, -y, -z'
'x, -y-1/2, z-1/2'

loop_
_atom_site_label
_atom_site_type_symbol
_atom_site_fract_x
_atom_site_fract_y
_atom_site_fract_z
_atom_site_U_iso_or_equiv
_atom_site_adp_type
_atom_site_occupancy
_atom_site_symmetry_multiplicity
_atom_site_calc_flag
_atom_site_refinement_flags
_atom_site_disorder_assembly
_atom_site_disorder_group
Mg Mg 0.34805(7) 0.04561(11) 0.35424(4) 0.0322(3) Uani 1 1 d . . .
S1 S 0.28282(5) 0.03687(8) 0.23786(3) 0.0321(2) Uani 1 1 d . . .
S2 S 0.26467(6) 0.00455(9) 0.45179(4) 0.0362(2) Uani 1 1 d . . .
N1 N 0.27446(18) -0.0826(3) 0.28267(11) 0.0342(6) Uani 1 1 d . . .
N2 N 0.18099(17) 0.0971(3) 0.21621(11) 0.0360(7) Uani 1 1 d . . .
H2D H 0.1380 0.0707 0.2359 0.043 Uiso 1 1 calc R . .
N3 N 0.23345(17) 0.1067(3) 0.40039(11) 0.0331(6) Uani 1 1 d . . .
N4 N 0.18538(17) -0.1177(3) 0.45277(11) 0.0372(7) Uani 1 1 d . . .
H4D H 0.1406 -0.1159 0.4248 0.045 Uiso 1 1 calc R . .
N5 N 0.4407(2) 0.2319(3) 0.38889(12) 0.0455(8) Uani 1 1 d . . .
N6 N 0.48660(19) -0.0554(3) 0.34862(12) 0.0442(7) Uani 1 1 d . . .
O1 O 0.33275(14) 0.1492(2) 0.27405(9) 0.0364(6) Uani 1 1 d . . .
O2 O 0.32100(16) 0.0033(3) 0.18548(9) 0.0456(6) Uani 1 1 d . . .
O3 O 0.34574(14) -0.0619(2) 0.43259(9) 0.0402(6) Uani 1 1 d . . .
O4 O 0.28012(16) 0.0593(3) 0.50982(9) 0.0509(7) Uani 1 1 d . . .
C1 C 0.2352(2) -0.2261(3) 0.26625(15) 0.0394(8) Uani 1 1 d . . .
C2 C 0.2958(5) -0.3076(6) 0.2336(4) 0.188(4) Uani 1 1 d . . .
H2A H 0.3040 -0.2561 0.1983 0.283 Uiso 1 1 calc R . .
H2B H 0.2696 -0.4010 0.2236 0.283 Uiso 1 1 calc R . .
H2C H 0.3538 -0.3197 0.2572 0.283 Uiso 1 1 calc R . .
C3 C 0.2259(6) -0.3011(6) 0.3202(2) 0.181(4) Uani 1 1 d . . .
H3A H 0.2008 -0.3958 0.3115 0.272 Uiso 1 1 calc R . .
H3B H 0.1860 -0.2473 0.3421 0.272 Uiso 1 1 calc R . .
H3C H 0.2848 -0.3102 0.3431 0.272 Uiso 1 1 calc R . .
C4 C 0.1448(4) -0.2210(5) 0.2326(4) 0.156(4) Uani 1 1 d . . .
H4A H 0.1488 -0.1774 0.1951 0.234 Uiso 1 1 calc R . .
H4B H 0.1048 -0.1646 0.2534 0.234 Uiso 1 1 calc R . .
H4C H 0.1212 -0.3177 0.2271 0.234 Uiso 1 1 calc R . .
C5 C 0.1559(3) 0.1933(4) 0.16566(15) 0.0460(10) Uani 1 1 d . . .
C6 C 0.2257(4) 0.3115(5) 0.1634(2) 0.107(2) Uani 1 1 d . . .
H6A H 0.2318 0.3653 0.1994 0.160 Uiso 1 1 calc R . .
H6B H 0.2063 0.3754 0.1312 0.160 Uiso 1 1 calc R . .
H6C H 0.2835 0.2692 0.1581 0.160 Uiso 1 1 calc R . .
C7 C 0.1469(3) 0.1056(5) 0.11053(16) 0.0779(14) Uani 1 1 d . . .
H7A H 0.1018 0.0314 0.1125 0.117 Uiso 1 1 calc R . .
H7B H 0.2046 0.0616 0.1062 0.117 Uiso 1 1 calc R . .
H7C H 0.1285 0.1674 0.0775 0.117 Uiso 1 1 calc R . .
C8 C 0.0648(3) 0.2527(5) 0.1741(2) 0.0900(17) Uani 1 1 d . . .
H8A H 0.0703 0.3103 0.2092 0.135 Uiso 1 1 calc R . .
H8B H 0.0231 0.1743 0.1776 0.135 Uiso 1 1 calc R . .
H8C H 0.0423 0.3118 0.1410 0.135 Uiso 1 1 calc R . .
C9 C 0.1485(2) 0.1919(3) 0.39603(15) 0.0390(8) Uani 1 1 d . . .
C10 C 0.1637(3) 0.3215(4) 0.35869(17) 0.0570(11) Uani 1 1 d . . .
H10A H 0.2138 0.3777 0.3776 0.085 Uiso 1 1 calc R . .
H10B H 0.1095 0.3800 0.3536 0.085 Uiso 1 1 calc R . .
H10C H 0.1776 0.2894 0.3211 0.085 Uiso 1 1 calc R . .
C11 C 0.0706(2) 0.1043(4) 0.36458(17) 0.0546(10) Uani 1 1 d . . .
H11A H 0.0602 0.0205 0.3876 0.082 Uiso 1 1 calc R . .
H11B H 0.0859 0.0742 0.3270 0.082 Uiso 1 1 calc R . .
H11C H 0.0164 0.1627 0.3592 0.082 Uiso 1 1 calc R . .
C12 C 0.1238(3) 0.2421(4) 0.45391(18) 0.0638(12) Uani 1 1 d . . .
H12A H 0.1735 0.2970 0.4740 0.096 Uiso 1 1 calc R . .
H12B H 0.1118 0.1596 0.4772 0.096 Uiso 1 1 calc R . .
H12C H 0.0702 0.3019 0.4476 0.096 Uiso 1 1 calc R . .
C13 C 0.1842(3) -0.2314(4) 0.49773(15) 0.0483(10) Uani 1 1 d . . .
C14 C 0.2726(3) -0.3135(5) 0.5068(2) 0.0842(16) Uani 1 1 d . . .
H14A H 0.2859 -0.3512 0.4699 0.126 Uiso 1 1 calc R . .
H14B H 0.2676 -0.3921 0.5335 0.126 Uiso 1 1 calc R . .
H14C H 0.3208 -0.2496 0.5227 0.126 Uiso 1 1 calc R . .
C15 C 0.1618(4) -0.1647(5) 0.55377(18) 0.0944(18) Uani 1 1 d . . .
H15A H 0.1046 -0.1141 0.5464 0.142 Uiso 1 1 calc R . .
H15B H 0.2091 -0.0978 0.5684 0.142 Uiso 1 1 calc R . .
H15C H 0.1573 -0.2394 0.5823 0.142 Uiso 1 1 calc R . .
C16 C 0.1073(3) -0.3312(4) 0.47441(16) 0.0540(11) Uani 1 1 d . . .
H16A H 0.1226 -0.3800 0.4401 0.081 Uiso 1 1 calc R . .
H16B H 0.0525 -0.2757 0.4644 0.081 Uiso 1 1 calc R . .
H16C H 0.0978 -0.4014 0.5038 0.081 Uiso 1 1 calc R . .
C17 C 0.4114(3) 0.3729(4) 0.36459(18) 0.0646(12) Uani 1 1 d . . .
H17A H 0.4534 0.4461 0.3809 0.097 Uiso 1 1 calc R . .
H17B H 0.3515 0.3944 0.3742 0.097 Uiso 1 1 calc R . .
H17C H 0.4101 0.3709 0.3227 0.097 Uiso 1 1 calc R . .
C18 C 0.4507(3) 0.2444(5) 0.45257(16) 0.0665(13) Uani 1 1 d . . .
H18A H 0.4899 0.3248 0.4647 0.100 Uiso 1 1 calc R . .
H18B H 0.4771 0.1568 0.4699 0.100 Uiso 1 1 calc R . .
H18C H 0.3919 0.2596 0.4651 0.100 Uiso 1 1 calc R . .
C19 C 0.5060(2) -0.0672(5) 0.28808(16) 0.0548(10) Uani 1 1 d . . .
H19A H 0.5658 -0.1078 0.2876 0.082 Uiso 1 1 calc R . .
H19B H 0.5037 0.0274 0.2705 0.082 Uiso 1 1 calc R . .
H19C H 0.4614 -0.1287 0.2664 0.082 Uiso 1 1 calc R . .
C20 C 0.4968(3) -0.1995(4) 0.37537(19) 0.0650(12) Uani 1 1 d . . .
H20A H 0.5570 -0.2358 0.3724 0.097 Uiso 1 1 calc R . .
H20B H 0.4522 -0.2640 0.3553 0.097 Uiso 1 1 calc R . .
H20C H 0.4879 -0.1932 0.4159 0.097 Uiso 1 1 calc R . .
C21 C 0.5274(2) 0.1964(4) 0.36878(17) 0.0523(10) Uani 1 1 d . . .
H21A H 0.5748 0.2586 0.3884 0.063 Uiso 1 1 calc R . .
H21B H 0.5234 0.2146 0.3270 0.063 Uiso 1 1 calc R . .
C22 C 0.5526(3) 0.0424(5) 0.38077(17) 0.0594(11) Uani 1 1 d . . .
H22A H 0.6126 0.0241 0.3695 0.071 Uiso 1 1 calc R . .
H22B H 0.5553 0.0237 0.4225 0.071 Uiso 1 1 calc R . .

loop_
_atom_site_aniso_label
_atom_site_aniso_U_11
_atom_site_aniso_U_22
_atom_site_aniso_U_33
_atom_site_aniso_U_23
_atom_site_aniso_U_13
_atom_site_aniso_U_12
Mg 0.0375(6) 0.0364(6) 0.0224(6) 0.0052(5) 0.0030(5) -0.0053(5)
S1 0.0388(5) 0.0352(5) 0.0220(4) 0.0028(3) 0.0028(3) 0.0006(4)
S2 0.0435(5) 0.0414(5) 0.0241(4) 0.0038(4) 0.0058(4) -0.0084(4)
N1 0.0488(17) 0.0290(15) 0.0245(15) 0.0029(11) 0.0039(12) -0.0009(12)
N2 0.0383(16) 0.0411(16) 0.0287(16) 0.0053(12) 0.0039(12) -0.0039(13)
N3 0.0416(16) 0.0345(15) 0.0241(15) 0.0021(11) 0.0073(12) -0.0015(12)
N4 0.0388(16) 0.0435(17) 0.0284(16) 0.0089(12) 0.0014(12) -0.0080(13)
N5 0.052(2) 0.0511(19) 0.0330(17) 0.0039(14) 0.0031(14) -0.0126(15)
N6 0.0409(17) 0.0569(19) 0.0351(17) 0.0109(15) 0.0064(13) 0.0042(14)
O1 0.0474(14) 0.0370(13) 0.0235(12) 0.0064(10) -0.0010(10) -0.0110(10)
O2 0.0533(15) 0.0606(15) 0.0254(12) 0.0019(11) 0.0151(11) 0.0084(12)
O3 0.0374(13) 0.0511(14) 0.0330(13) 0.0168(11) 0.0080(10) 0.0005(11)
O4 0.0681(17) 0.0623(16) 0.0219(13) -0.0036(11) 0.0044(11) -0.0214(13)
C1 0.051(2) 0.0289(18) 0.039(2) -0.0072(15) 0.0090(17) -0.0016(15)
C2 0.237(8) 0.075(4) 0.296(10) -0.111(5) 0.199(8) -0.072(5)
C3 0.390(12) 0.073(4) 0.062(4) 0.023(3) -0.042(5) -0.132(6)
C4 0.090(4) 0.047(3) 0.311(11) 0.009(4) -0.052(5) -0.029(3)
C5 0.063(3) 0.040(2) 0.031(2) 0.0011(16) -0.0087(18) 0.0119(18)
C6 0.134(5) 0.062(3) 0.108(5) 0.054(3) -0.041(4) -0.031(3)
C7 0.115(4) 0.087(3) 0.026(2) -0.001(2) -0.013(2) 0.029(3)
C8 0.091(4) 0.103(4) 0.072(3) -0.002(3) -0.006(3) 0.055(3)
C9 0.048(2) 0.0316(18) 0.040(2) -0.0032(15) 0.0167(17) -0.0009(16)
C10 0.073(3) 0.042(2) 0.058(3) 0.0086(19) 0.017(2) 0.012(2)
C11 0.054(2) 0.051(2) 0.057(3) 0.002(2) 0.002(2) 0.0050(19)
C12 0.087(3) 0.055(3) 0.055(3) -0.009(2) 0.027(2) 0.013(2)
C13 0.062(3) 0.052(2) 0.032(2) 0.0123(17) 0.0116(18) -0.0146(19)
C14 0.066(3) 0.090(4) 0.094(4) 0.053(3) -0.002(3) -0.005(3)
C15 0.161(5) 0.093(4) 0.036(3) -0.002(2) 0.036(3) -0.062(4)
C16 0.063(3) 0.052(2) 0.047(2) 0.0097(19) 0.010(2) -0.017(2)
C17 0.083(3) 0.043(2) 0.064(3) 0.001(2) -0.005(2) -0.021(2)
C18 0.090(3) 0.075(3) 0.033(2) -0.010(2) 0.005(2) -0.035(2)
C19 0.043(2) 0.081(3) 0.042(2) 0.003(2) 0.0123(18) 0.012(2)
C20 0.060(3) 0.068(3) 0.069(3) 0.024(2) 0.017(2) 0.023(2)
C21 0.041(2) 0.070(3) 0.045(2) 0.001(2) 0.0027(18) -0.014(2)
C22 0.039(2) 0.088(3) 0.048(2) 0.006(2) -0.0038(18) -0.001(2)

loop_
_atom_type_symbol
_atom_type_description
_atom_type_scat_dispersion_real
_atom_type_scat_dispersion_imag
_atom_type_scat_source
C C 0.0033 0.0016 'International Tables Vol C Tables 4.2.6.8 and 6.1.1.4'
H H 0.0000 0.0000 'International Tables Vol C Tables 4.2.6.8 and 6.1.1.4'
N N 0.0061 0.0033 'International Tables Vol C Tables 4.2.6.8 and 6.1.1.4'
O O 0.0106 0.0060 'International Tables Vol C Tables 4.2.6.8 and 6.1.1.4'
Mg Mg 0.0486 0.0363 'International Tables Vol C Tables 4.2.6.8 and 6.1.1.4'
S S 0.1246 0.1234 'International Tables Vol C Tables 4.2.6.8 and 6.1.1.4'

loop_
_geom_angle_atom_site_label_1
_geom_angle_atom_site_label_2
_geom_angle_atom_site_label_3
_geom_angle
_geom_angle_site_symmetry_1
_geom_angle_site_symmetry_3
_geom_angle_publ_flag
O3 Mg O1 172.75(10) . . ?
O3 Mg N3 66.37(9) . . ?
O1 Mg N3 108.15(10) . . ?
O3 Mg N1 109.45(10) . . ?
O1 Mg N1 66.01(9) . . ?
N3 Mg N1 99.39(10) . . ?
O3 Mg N6 88.15(10) . . ?
O1 Mg N6 97.82(10) . . ?
N3 Mg N6 153.53(11) . . ?
N1 Mg N6 95.70(11) . . ?
O3 Mg N5 97.72(10) . . ?
O1 Mg N5 87.42(10) . . ?
N3 Mg N5 95.93(11) . . ?
N1 Mg N5 152.37(11) . . ?
N6 Mg N5 79.88(11) . . ?
O3 Mg S2 32.03(6) . . ?
O1 Mg S2 142.37(8) . . ?
N3 Mg S2 34.35(7) . . ?
N1 Mg S2 108.04(8) . . ?
N6 Mg S2 119.79(8) . . ?
N5 Mg S2 97.58(9) . . ?
O3 Mg S1 143.15(8) . . ?
O1 Mg S1 32.04(6) . . ?
N3 Mg S1 106.62(8) . . ?
N1 Mg S1 33.97(7) . . ?
N6 Mg S1 98.05(8) . . ?
N5 Mg S1 119.13(8) . . ?
S2 Mg S1 131.66(5) . . ?
O2 S1 O1 114.07(14) . . ?
O2 S1 N1 119.18(14) . . ?
O1 S1 N1 101.89(13) . . ?
O2 S1 N2 105.46(14) . . ?
O1 S1 N2 108.10(13) . . ?
N1 S1 N2 107.67(14) . . ?
O2 S1 Mg 134.93(11) . . ?
O1 S1 Mg 48.24(8) . . ?
N1 S1 Mg 53.66(10) . . ?
N2 S1 Mg 119.25(10) . . ?
O4 S2 O3 113.22(14) . . ?
O4 S2 N3 120.09(15) . . ?
O3 S2 N3 101.66(13) . . ?
O4 S2 N4 105.28(14) . . ?
O3 S2 N4 109.33(14) . . ?
N3 S2 N4 106.90(14) . . ?
O4 S2 Mg 133.71(11) . . ?
O3 S2 Mg 48.34(8) . . ?
N3 S2 Mg 53.34(10) . . ?
N4 S2 Mg 120.68(10) . . ?
C1 N1 S1 122.6(2) . . ?
C1 N1 Mg 144.6(2) . . ?
S1 N1 Mg 92.37(12) . . ?
C5 N2 S1 125.4(2) . . ?
C9 N3 S2 123.3(2) . . ?
C9 N3 Mg 144.2(2) . . ?
S2 N3 Mg 92.31(12) . . ?
C13 N4 S2 125.2(2) . . ?
C21 N5 C17 108.0(3) . . ?
C21 N5 C18 110.9(3) . . ?
C17 N5 C18 107.5(3) . . ?
C21 N5 Mg 103.5(2) . . ?
C17 N5 Mg 113.8(2) . . ?
C18 N5 Mg 113.0(2) . . ?
C22 N6 C19 109.2(3) . . ?
C22 N6 C20 108.9(3) . . ?
C19 N6 C20 108.1(3) . . ?
C22 N6 Mg 105.4(2) . . ?
C19 N6 Mg 111.9(2) . . ?
C20 N6 Mg 113.2(2) . . ?
S1 O1 Mg 99.72(11) . . ?
S2 O3 Mg 99.63(11) . . ?
C3 C1 C2 109.2(5) . . ?
C3 C1 C4 106.9(5) . . ?
C2 C1 C4 109.0(5) . . ?
C3 C1 N1 106.7(3) . . ?
C2 C1 N1 110.5(3) . . ?
C4 C1 N1 114.3(3) . . ?
N2 C5 C8 105.0(3) . . ?
N2 C5 C7 109.2(3) . . ?
C8 C5 C7 109.1(3) . . ?
N2 C5 C6 111.1(3) . . ?
C8 C5 C6 111.8(4) . . ?
C7 C5 C6 110.4(4) . . ?
N3 C9 C12 114.0(3) . . ?
N3 C9 C10 106.0(3) . . ?
C12 C9 C10 109.4(3) . . ?
N3 C9 C11 109.6(3) . . ?
C12 C9 C11 109.5(3) . . ?
C10 C9 C11 108.2(3) . . ?
N4 C13 C15 109.4(3) . . ?
N4 C13 C14 111.6(3) . . ?
C15 C13 C14 111.8(4) . . ?
N4 C13 C16 105.2(3) . . ?
C15 C13 C16 108.5(3) . . ?
C14 C13 C16 110.1(3) . . ?
N5 C21 C22 111.4(3) . . ?
N6 C22 C21 111.3(3) . . ?

loop_
_geom_bond_atom_site_label_1
_geom_bond_atom_site_label_2
_geom_bond_distance
_geom_bond_site_symmetry_2
_geom_bond_publ_flag
Mg O3 2.081(2) . ?
Mg O1 2.084(2) . ?
Mg N3 2.205(3) . ?
Mg N1 2.220(3) . ?
Mg N6 2.290(3) . ?
Mg N5 2.299(3) . ?
Mg S2 2.7465(14) . ?
Mg S1 2.7535(13) . ?
S1 O2 1.442(2) . ?
S1 O1 1.482(2) . ?
S1 N1 1.540(3) . ?
S1 N2 1.637(3) . ?
S2 O4 1.432(2) . ?
S2 O3 1.477(2) . ?
S2 N3 1.551(3) . ?
S2 N4 1.645(3) . ?
N1 C1 1.490(4) . ?
N2 C5 1.486(4) . ?
N3 C9 1.487(4) . ?
N4 C13 1.489(4) . ?
N5 C21 1.468(5) . ?
N5 C17 1.474(4) . ?
N5 C18 1.472(4) . ?
N6 C22 1.472(5) . ?
N6 C19 1.475(4) . ?
N6 C20 1.480(4) . ?
C1 C3 1.458(6) . ?
C1 C2 1.465(6) . ?
C1 C4 1.469(6) . ?
C5 C8 1.502(5) . ?
C5 C7 1.510(5) . ?
C5 C6 1.522(5) . ?
C9 C12 1.513(5) . ?
C9 C10 1.520(5) . ?
C9 C11 1.527(5) . ?
C13 C15 1.518(5) . ?
C13 C14 1.515(5) . ?
C13 C16 1.520(5) . ?
C21 C22 1.501(5) . ?
